data_7703435
loop_
_publ_author_name
'Li, Jia-Hui'
'Wang, Xiu-Li'
'Song, Ge'
'Lin, Hong-Yan'
'Wang, Xiang'
'Liu, Guo-Cheng'

_publ_section_title
;
 Various Anderson-type polyoxometalate-based metal-organic complexes
 induced by diverse solvents: assembly, structures and selective
 adsorption for organic dyes.
;
_journal_issue 4
_journal_name_full 'Dalton transactions (Cambridge, England : 2003)'
_journal_page_first 1265
_journal_page_last 1275
_journal_paper_doi 10.1039/c9dt04397g
_journal_volume 49
_journal_year 2020
_chemical_formula_sum 'C24 H62 Al2 Co3 Mo12 N6 O70'
_chemical_formula_weight 2936.83
_space_group_IT_number 2
_space_group_name_Hall '-P 1'
_space_group_name_H-M_alt 'P -1'
_symmetry_cell_setting triclinic
_symmetry_space_group_name_H-M 'P -1'
_atom_sites_solution_hydrogens geom
_atom_sites_solution_primary direct
_atom_sites_solution_secondary difmap
_audit_creation_method SHELXL-97
_audit_update_record
;
2018-03-30 deposited with the CCDC.	2019-12-09 downloaded from the CCDC.
;
_cell_angle_alpha 106.140(3)
_cell_angle_beta 97.910(3)
_cell_angle_gamma 111.844(3)
_cell_formula_units_Z 1
_cell_length_a 12.343(2)
_cell_length_b 13.014(2)
_cell_length_c 14.456(3)
_cell_measurement_reflns_used 2613
_cell_measurement_temperature 293(2)
_cell_measurement_theta_max 27.590
_cell_measurement_theta_min 1.12
_cell_volume 1993.3(6)
_computing_cell_refinement 'SMART (Bruker, 2001)'
_computing_data_collection 'SMART (Bruker, 2001)'
_computing_data_reduction 'SAINT+ (Bruker, 1999)'
_computing_molecular_graphics 'PLATON (Spek, 2003)'
_computing_publication_material 'SHELXTL (1998)'
_computing_structure_refinement 'SHELXL-97 (Sheldrick, 2008)'
_computing_structure_solution 'SHELXS-97 (Sheldrick, 2008)'
_diffrn_ambient_temperature 293(2)
_diffrn_measured_fraction_theta_full 0.982
_diffrn_measured_fraction_theta_max 0.982
_diffrn_measurement_device_type 'CCD area detector'
_diffrn_measurement_method 'phi and omega scans'
_diffrn_radiation_monochromator graphite
_diffrn_radiation_source 'fine-focus sealed tube'
_diffrn_radiation_type MoK\a
_diffrn_radiation_wavelength 0.71073
_diffrn_reflns_av_R_equivalents 0.0399
_diffrn_reflns_av_sigmaI/netI 0.0865
_diffrn_reflns_limit_h_max 15
_diffrn_reflns_limit_h_min -16
_diffrn_reflns_limit_k_max 16
_diffrn_reflns_limit_k_min -16
_diffrn_reflns_limit_l_max 17
_diffrn_reflns_limit_l_min -18
_diffrn_reflns_number 12604
_diffrn_reflns_theta_full 27.59
_diffrn_reflns_theta_max 27.59
_diffrn_reflns_theta_min 1.52
_exptl_absorpt_coefficient_mu 2.568
_exptl_absorpt_correction_T_max 0.814
_exptl_absorpt_correction_T_min 0.742
_exptl_absorpt_correction_type multi-scan
_exptl_absorpt_process_details SADABS
_exptl_crystal_colour pink
_exptl_crystal_density_diffrn 2.447
_exptl_crystal_density_method 'not measured'
_exptl_crystal_description BLOCK
_exptl_crystal_F_000 1419
_exptl_crystal_size_max 0.13
_exptl_crystal_size_mid 0.10
_exptl_crystal_size_min 0.08
_platon_squeeze_details
;
;
_refine_diff_density_max 2.338
_refine_diff_density_min -2.156
_refine_diff_density_rms 0.201
_refine_ls_extinction_method none
_refine_ls_goodness_of_fit_ref 0.924
_refine_ls_hydrogen_treatment mixed
_refine_ls_matrix_type full
_refine_ls_number_parameters 505
_refine_ls_number_reflns 9070
_refine_ls_number_restraints 0
_refine_ls_restrained_S_all 0.924
_refine_ls_R_factor_all 0.0868
_refine_ls_R_factor_gt 0.0472
_refine_ls_shift/su_max 0.009
_refine_ls_shift/su_mean 0.001
_refine_ls_structure_factor_coef Fsqd
_refine_ls_weighting_details 'calc w=1/[\s^2^(Fo^2^)+(0.0529P)^2^+0.0000P] where P=(Fo^2^+2Fc^2^)/3'
_refine_ls_weighting_scheme calc
_refine_ls_wR_factor_gt 0.1053
_refine_ls_wR_factor_ref 0.1169
_reflns_number_gt 5647
_reflns_number_total 9070
_reflns_threshold_expression >2sigma(I)
_cod_data_source_file c9dt04397g2.cif
_cod_data_source_block 1
_cod_depositor_comments
;
The following automatic conversions were performed:

data item '_symmetry_cell_setting' value 'Triclinic' was changed to
'triclinic' in accordance with the
/home/data/users/saulius/crontab/automatic-downloads/current/RSC/lib/dictionaries/cif_core.dic
dictionary named 'cif_core.dic' version 2.4.2 last updated on
2011-04-26.

Automatic conversion script
Id: cif_fix_values 7556 2019-12-06 15:28:31Z antanas 
;
_cod_database_code 7703435

loop_
_symmetry_equiv_pos_as_xyz
'x, y, z'
'-x, -y, -z'

loop_
_atom_site_label
_atom_site_type_symbol
_atom_site_fract_x
_atom_site_fract_y
_atom_site_fract_z
_atom_site_U_iso_or_equiv
_atom_site_adp_type
_atom_site_occupancy
_atom_site_symmetry_multiplicity
_atom_site_calc_flag
_atom_site_refinement_flags
Mo1 Mo -0.17260(5) 0.40841(5) 1.14574(5) 0.02362(14) Uani 1 1 d .
Co1 Co -0.02523(8) 0.24405(8) 0.46929(7) 0.0237(2) Uani 1 1 d .
N1 N -0.0086(5) 0.0888(4) 0.3881(4) 0.0209(12) Uani 1 1 d .
O1W O 0.1780(6) 0.0648(6) 1.0907(5) 0.0637(19) Uani 1 1 d .
O1 O -0.1689(4) 0.1084(4) 0.4850(4) 0.0276(11) Uani 1 1 d .
C1 C 0.0783(6) 0.0862(6) 0.3442(5) 0.0284(16) Uani 1 1 d .
H1A H 0.1308 0.1552 0.3378 0.034 Uiso 1 1 calc R
Al1 Al 0.0000 0.5000 1.0000 0.0165(5) Uani 1 2 d S
Mo2 Mo -0.20404(5) 0.60038(5) 1.04941(5) 0.02536(15) Uani 1 1 d .
Co2 Co 0.0000 0.0000 1.0000 0.0343(4) Uani 1 2 d S
C2 C 0.0926(6) -0.0177(7) 0.3073(6) 0.0331(17) Uani 1 1 d .
H2A H 0.1559 -0.0173 0.2790 0.040 Uiso 1 1 calc R
O2W O 0.0976(4) 0.3554(4) 0.4215(4) 0.0375(13) Uani 1 1 d .
O2 O -0.2492(4) -0.0840(4) 0.4638(4) 0.0315(12) Uani 1 1 d .
N2 N -0.2784(5) -0.2844(5) 0.2963(4) 0.0233(12) Uani 1 1 d .
H2B H -0.2934 -0.2445 0.2620 0.028 Uiso 1 1 calc R
Al2 Al 0.5000 1.0000 1.5000 0.0225(6) Uani 1 2 d S
Mo3 Mo 0.39649(5) 0.71790(5) 1.46950(5) 0.03006(16) Uani 1 1 d .
O3W O -0.1689(4) 0.2494(4) 0.3609(4) 0.0348(12) Uani 1 1 d .
C3 C 0.0124(6) -0.1200(6) 0.3133(5) 0.0259(15) Uani 1 1 d .
H3A H 0.0198 -0.1904 0.2883 0.031 Uiso 1 1 calc R
O3 O -0.1333(4) -0.2801(4) 0.4154(4) 0.0292(11) Uani 1 1 d .
N3 N -0.4579(7) -0.5845(7) 0.2930(7) 0.072(3) Uani 1 1 d .
H3B H -0.4509 -0.6372 0.3151 0.086 Uiso 1 1 calc R
Mo4 Mo 0.03699(6) 0.31463(5) 1.10259(5) 0.02730(15) Uani 1 1 d .
C4 C -0.0808(6) -0.1176(6) 0.3575(5) 0.0225(14) Uani 1 1 d .
O4W O -0.0397(5) 0.3708(5) 0.5788(4) 0.0482(15) Uani 1 1 d .
O4 O 0.0153(5) 0.1729(4) 1.0414(5) 0.0470(15) Uani 1 1 d .
Mo5 Mo 0.54711(6) 0.91997(6) 1.69491(5) 0.03155(16) Uani 1 1 d .
C5 C -0.0871(5) -0.0121(6) 0.3937(5) 0.0221(14) Uani 1 1 d .
O5 O 0.1838(4) 0.7001(4) 1.2547(4) 0.0400(14) Uani 1 1 d .
O5W O -0.0726(5) -0.0224(5) 1.1156(4) 0.0429(14) Uani 1 1 d .
Mo6 Mo 0.33359(5) 0.79430(5) 1.27768(5) 0.03080(16) Uani 1 1 d .
C6 C -0.1774(6) 0.0034(6) 0.4513(5) 0.0237(15) Uani 1 1 d .
O6 O 0.3664(5) 0.7521(5) 1.1660(4) 0.0419(14) Uani 1 1 d .
C7 C -0.1675(6) -0.2340(6) 0.3608(5) 0.0235(15) Uani 1 1 d .
O7 O 0.0804(5) 0.3398(6) 1.2257(4) 0.0497(15) Uani 1 1 d .
C8 C -0.3721(6) -0.3955(6) 0.2796(5) 0.0224(14) Uani 1 1 d .
O8 O 0.0047(4) 0.3514(4) 0.9545(3) 0.0205(10) Uani 1 1 d .
C9 C -0.3592(6) -0.4809(6) 0.3130(6) 0.0320(17) Uani 1 1 d .
H9A H -0.2838 -0.4677 0.3489 0.038 Uiso 1 1 calc R
O9 O -0.1749(5) 0.7460(4) 1.1053(4) 0.0392(13) Uani 1 1 d .
C10 C -0.5689(7) -0.6053(7) 0.2373(6) 0.042(2) Uani 1 1 d .
H10A H -0.6363 -0.6765 0.2229 0.050 Uiso 1 1 calc R
O10 O -0.1931(4) 0.5986(4) 0.9157(4) 0.0306(11) Uani 1 1 d .
O11 O 0.4838(4) 1.0403(4) 1.6347(4) 0.0274(11) Uani 1 1 d .
C11 C -0.5786(5) -0.5237(5) 0.2049(5) 0.0184(13) Uani 1 1 d .
H11A H -0.6538 -0.5385 0.1672 0.022 Uiso 1 1 calc R
O12 O 0.3488(4) 0.8654(4) 1.4449(4) 0.0252(11) Uani 1 1 d .
C12 C -0.4856(6) -0.4214(6) 0.2238(5) 0.0277(16) Uani 1 1 d .
H12A H -0.4965 -0.3660 0.1992 0.033 Uiso 1 1 calc R
O13 O 0.5597(4) 0.8971(4) 1.5337(3) 0.0232(10) Uani 1 1 d .
O14 O 0.6865(4) 1.0691(4) 1.7244(4) 0.0346(12) Uani 1 1 d .
O15 O 0.4994(5) 0.9518(5) 1.7995(4) 0.0476(15) Uani 1 1 d .
O16 O 0.6284(5) 0.8440(5) 1.7128(5) 0.0449(14) Uani 1 1 d .
O17 O 0.3955(4) 0.7943(4) 1.6057(4) 0.0315(12) Uani 1 1 d .
O18 O -0.3557(5) 0.5242(5) 1.0180(4) 0.0445(14) Uani 1 1 d .
O19 O 0.2497(4) 0.6142(4) 1.4343(4) 0.0412(14) Uani 1 1 d .
O20 O -0.1692(4) 0.4347(4) 0.9932(3) 0.0211(10) Uani 1 1 d .
O21 O -0.1299(4) 0.4261(4) 1.2687(4) 0.0342(12) Uani 1 1 d .
O22 O 0.4813(5) 0.6438(4) 1.4885(5) 0.0449(15) Uani 1 1 d .
O23 O -0.1565(4) 0.5657(4) 1.1636(3) 0.0256(11) Uani 1 1 d .
O24 O -0.1317(4) 0.2821(4) 1.0850(4) 0.0318(12) Uani 1 1 d .
O25 O 0.4170(4) 0.7235(4) 1.3419(4) 0.0327(12) Uani 1 1 d .
O26 O 0.0232(4) 0.4880(4) 1.1282(3) 0.0217(10) Uani 1 1 d .
O27 O -0.3244(4) 0.3303(4) 1.1087(4) 0.0372(13) Uani 1 1 d .

loop_
_atom_site_aniso_label
_atom_site_aniso_U_11
_atom_site_aniso_U_22
_atom_site_aniso_U_33
_atom_site_aniso_U_23
_atom_site_aniso_U_13
_atom_site_aniso_U_12
Mo1 0.0229(3) 0.0223(3) 0.0275(3) 0.0110(3) 0.0113(3) 0.0087(2)
Co1 0.0205(4) 0.0223(5) 0.0296(5) 0.0116(4) 0.0098(4) 0.0080(4)
N1 0.018(3) 0.019(3) 0.024(3) 0.007(2) 0.007(2) 0.005(2)
O1W 0.063(4) 0.074(5) 0.051(4) 0.015(4) 0.007(3) 0.034(4)
O1 0.026(2) 0.023(2) 0.041(3) 0.012(2) 0.022(2) 0.012(2)
C1 0.021(3) 0.030(4) 0.034(4) 0.016(3) 0.013(3) 0.005(3)
Al1 0.0144(12) 0.0151(12) 0.0215(15) 0.0083(11) 0.0049(11) 0.0064(10)
Mo2 0.0239(3) 0.0277(3) 0.0312(4) 0.0132(3) 0.0112(3) 0.0149(3)
Co2 0.0448(9) 0.0254(7) 0.0438(10) 0.0178(7) 0.0185(7) 0.0207(7)
C2 0.024(4) 0.044(4) 0.037(5) 0.019(4) 0.014(3) 0.016(3)
O2W 0.033(3) 0.039(3) 0.041(3) 0.025(3) 0.016(2) 0.007(2)
O2 0.027(3) 0.026(2) 0.043(3) 0.013(2) 0.018(2) 0.009(2)
N2 0.024(3) 0.021(3) 0.030(3) 0.013(3) 0.008(2) 0.012(2)
Al2 0.0181(13) 0.0138(12) 0.0360(18) 0.0080(13) 0.0141(13) 0.0057(11)
Mo3 0.0222(3) 0.0175(3) 0.0503(4) 0.0109(3) 0.0154(3) 0.0073(2)
O3W 0.029(3) 0.039(3) 0.038(3) 0.017(3) 0.010(2) 0.014(2)
C3 0.024(3) 0.029(4) 0.030(4) 0.010(3) 0.012(3) 0.015(3)
O3 0.024(2) 0.029(3) 0.031(3) 0.015(2) -0.001(2) 0.007(2)
N3 0.058(5) 0.054(5) 0.104(8) 0.049(5) 0.006(5) 0.016(4)
Mo4 0.0338(3) 0.0273(3) 0.0338(4) 0.0183(3) 0.0163(3) 0.0189(3)
C4 0.019(3) 0.025(3) 0.023(4) 0.011(3) 0.005(3) 0.007(3)
O4W 0.040(3) 0.050(3) 0.043(4) -0.005(3) 0.010(3) 0.023(3)
O4 0.055(4) 0.030(3) 0.077(5) 0.029(3) 0.034(3) 0.028(3)
Mo5 0.0259(3) 0.0268(3) 0.0445(4) 0.0158(3) 0.0157(3) 0.0096(3)
C5 0.017(3) 0.023(3) 0.026(4) 0.010(3) 0.009(3) 0.006(3)
O5 0.026(3) 0.028(3) 0.048(4) 0.000(3) 0.008(2) 0.004(2)
O5W 0.059(4) 0.043(3) 0.042(3) 0.022(3) 0.022(3) 0.030(3)
Mo6 0.0232(3) 0.0212(3) 0.0384(4) 0.0018(3) 0.0119(3) 0.0047(2)
C6 0.017(3) 0.025(3) 0.030(4) 0.009(3) 0.014(3) 0.007(3)
O6 0.045(3) 0.038(3) 0.039(3) 0.005(3) 0.017(3) 0.018(3)
C7 0.020(3) 0.020(3) 0.030(4) 0.005(3) 0.007(3) 0.010(3)
O7 0.056(4) 0.071(4) 0.046(4) 0.039(3) 0.022(3) 0.037(3)
C8 0.020(3) 0.026(3) 0.021(4) 0.008(3) 0.006(3) 0.011(3)
O8 0.023(2) 0.018(2) 0.025(3) 0.011(2) 0.0110(19) 0.0090(18)
C9 0.024(4) 0.027(4) 0.043(5) 0.019(4) 0.000(3) 0.007(3)
O9 0.053(3) 0.038(3) 0.046(4) 0.022(3) 0.025(3) 0.031(3)
C10 0.032(4) 0.031(4) 0.048(5) 0.015(4) 0.001(4) 0.001(3)
O10 0.026(3) 0.038(3) 0.034(3) 0.015(2) 0.009(2) 0.019(2)
O11 0.018(2) 0.021(2) 0.040(3) 0.009(2) 0.015(2) 0.0044(19)
C11 0.008(3) 0.020(3) 0.020(3) 0.004(3) -0.001(2) 0.002(2)
O12 0.020(2) 0.013(2) 0.040(3) 0.004(2) 0.012(2) 0.0057(18)
C12 0.024(3) 0.032(4) 0.029(4) 0.014(3) 0.007(3) 0.013(3)
O13 0.020(2) 0.016(2) 0.032(3) 0.005(2) 0.012(2) 0.0068(18)
O14 0.021(2) 0.027(3) 0.051(3) 0.008(3) 0.016(2) 0.007(2)
O15 0.045(3) 0.052(4) 0.048(4) 0.017(3) 0.025(3) 0.019(3)
O16 0.039(3) 0.034(3) 0.069(4) 0.029(3) 0.018(3) 0.015(2)
O17 0.025(2) 0.025(2) 0.050(3) 0.020(2) 0.021(2) 0.008(2)
O18 0.028(3) 0.055(4) 0.060(4) 0.028(3) 0.021(3) 0.020(3)
O19 0.030(3) 0.032(3) 0.062(4) 0.018(3) 0.016(3) 0.012(2)
O20 0.019(2) 0.022(2) 0.025(3) 0.013(2) 0.0066(19) 0.0087(18)
O21 0.039(3) 0.032(3) 0.033(3) 0.015(2) 0.014(2) 0.013(2)
O22 0.039(3) 0.030(3) 0.071(4) 0.019(3) 0.020(3) 0.017(2)
O23 0.031(3) 0.025(2) 0.025(3) 0.006(2) 0.014(2) 0.016(2)
O24 0.035(3) 0.021(2) 0.040(3) 0.013(2) 0.018(2) 0.010(2)
O25 0.028(3) 0.020(2) 0.047(3) 0.004(2) 0.017(2) 0.010(2)
O26 0.017(2) 0.025(2) 0.027(3) 0.014(2) 0.0065(19) 0.0091(19)
O27 0.028(3) 0.034(3) 0.044(3) 0.013(3) 0.014(2) 0.006(2)

loop_
_atom_type_symbol
_atom_type_description
_atom_type_scat_dispersion_real
_atom_type_scat_dispersion_imag
_atom_type_scat_source
C C 0.0033 0.0016 'International Tables Vol C Tables 4.2.6.8 and 6.1.1.4'
H H 0.0000 0.0000 'International Tables Vol C Tables 4.2.6.8 and 6.1.1.4'
N N 0.0061 0.0033 'International Tables Vol C Tables 4.2.6.8 and 6.1.1.4'
O O 0.0106 0.0060 'International Tables Vol C Tables 4.2.6.8 and 6.1.1.4'
Al Al 0.0645 0.0514 'International Tables Vol C Tables 4.2.6.8 and 6.1.1.4'
Co Co 0.3494 0.9721 'International Tables Vol C Tables 4.2.6.8 and 6.1.1.4'
Mo Mo -1.6832 0.6857 'International Tables Vol C Tables 4.2.6.8 and 6.1.1.4'

loop_
_geom_angle_atom_site_label_1
_geom_angle_atom_site_label_2
_geom_angle_atom_site_label_3
_geom_angle
_geom_angle_site_symmetry_1
_geom_angle_site_symmetry_3
O27 Mo1 O21 105.8(2) . .
O27 Mo1 O24 97.9(2) . .
O21 Mo1 O24 100.3(2) . .
O27 Mo1 O23 101.2(2) . .
O21 Mo1 O23 98.4(2) . .
O24 Mo1 O23 148.4(2) . .
O27 Mo1 O20 91.9(2) . .
O21 Mo1 O20 161.5(2) . .
O24 Mo1 O20 82.37(18) . .
O23 Mo1 O20 72.11(17) . .
O27 Mo1 O26 157.1(2) . .
O21 Mo1 O26 96.0(2) . .
O24 Mo1 O26 70.77(18) . .
O23 Mo1 O26 82.17(17) . .
O20 Mo1 O26 67.40(15) . .
O2W Co1 O4W 96.7(2) . .
O2W Co1 O1 167.4(2) . .
O4W Co1 O1 92.7(2) . .
O2W Co1 N1 95.7(2) . .
O4W Co1 N1 162.9(2) . .
O1 Co1 N1 76.99(18) . .
O2W Co1 O3 84.4(2) . 2_556
O4W Co1 O3 83.1(2) . 2_556
O1 Co1 O3 105.14(19) . 2_556
N1 Co1 O3 86.44(19) . 2_556
O2W Co1 O3W 87.3(2) . .
O4W Co1 O3W 89.0(2) . .
O1 Co1 O3W 84.50(19) . .
N1 Co1 O3W 103.4(2) . .
O3 Co1 O3W 167.71(18) 2_556 .
C1 N1 C5 119.0(6) . .
C1 N1 Co1 126.0(4) . .
C5 N1 Co1 114.5(4) . .
C6 O1 Co1 118.1(4) . .
N1 C1 C2 121.4(6) . .
O8 Al1 O8 179.998(2) 2_567 .
O8 Al1 O26 94.61(19) 2_567 .
O8 Al1 O26 85.38(19) . .
O8 Al1 O26 85.39(19) 2_567 2_567
O8 Al1 O26 94.62(19) . 2_567
O26 Al1 O26 179.999(2) . 2_567
O8 Al1 O20 85.33(18) 2_567 .
O8 Al1 O20 94.67(18) . .
O26 Al1 O20 85.37(18) . .
O26 Al1 O20 94.64(18) 2_567 .
O8 Al1 O20 94.67(18) 2_567 2_567
O8 Al1 O20 85.33(18) . 2_567
O26 Al1 O20 94.63(18) . 2_567
O26 Al1 O20 85.37(18) 2_567 2_567
O20 Al1 O20 179.999(1) . 2_567
O18 Mo2 O9 105.6(3) . .
O18 Mo2 O23 101.5(2) . .
O9 Mo2 O23 100.3(2) . .
O18 Mo2 O10 96.0(2) . .
O9 Mo2 O10 99.4(2) . .
O23 Mo2 O10 148.96(18) . .
O18 Mo2 O20 94.7(2) . .
O9 Mo2 O20 159.6(2) . .
O23 Mo2 O20 72.97(17) . .
O10 Mo2 O20 80.29(18) . .
O18 Mo2 O8 159.9(2) . 2_567
O9 Mo2 O8 92.5(2) . 2_567
O23 Mo2 O8 83.55(17) . 2_567
O10 Mo2 O8 71.80(17) . 2_567
O20 Mo2 O8 67.87(14) . 2_567
O5W Co2 O5W 180.000(2) . 2_557
O5W Co2 O4 89.7(2) . 2_557
O5W Co2 O4 90.3(2) 2_557 2_557
O5W Co2 O4 90.3(2) . .
O5W Co2 O4 89.7(2) 2_557 .
O4 Co2 O4 180.0(3) 2_557 .
O5W Co2 O1W 91.8(2) . .
O5W Co2 O1W 88.2(2) 2_557 .
O4 Co2 O1W 90.3(2) 2_557 .
O4 Co2 O1W 89.7(2) . .
O5W Co2 O1W 88.2(2) . 2_557
O5W Co2 O1W 91.8(2) 2_557 2_557
O4 Co2 O1W 89.7(2) 2_557 2_557
O4 Co2 O1W 90.3(2) . 2_557
O1W Co2 O1W 179.999(1) . 2_557
C3 C2 C1 119.2(6) . .
C7 N2 C8 126.5(6) . .
O12 Al2 O12 179.999(1) 2_678 .
O12 Al2 O13 85.50(19) 2_678 2_678
O12 Al2 O13 94.50(19) . 2_678
O12 Al2 O13 94.50(19) 2_678 .
O12 Al2 O13 85.50(19) . .
O13 Al2 O13 179.999(4) 2_678 .
O12 Al2 O11 95.04(19) 2_678 2_678
O12 Al2 O11 84.96(19) . 2_678
O13 Al2 O11 84.88(19) 2_678 2_678
O13 Al2 O11 95.11(19) . 2_678
O12 Al2 O11 84.96(19) 2_678 .
O12 Al2 O11 95.04(19) . .
O13 Al2 O11 95.12(19) 2_678 .
O13 Al2 O11 84.89(19) . .
O11 Al2 O11 180.000(3) 2_678 .
O19 Mo3 O22 104.9(3) . .
O19 Mo3 O25 100.0(2) . .
O22 Mo3 O25 98.7(3) . .
O19 Mo3 O17 95.0(2) . .
O22 Mo3 O17 101.3(3) . .
O25 Mo3 O17 150.9(2) . .
O19 Mo3 O13 160.1(2) . .
O22 Mo3 O13 93.1(2) . .
O25 Mo3 O13 85.38(18) . .
O17 Mo3 O13 72.76(17) . .
O19 Mo3 O12 94.9(2) . .
O22 Mo3 O12 159.5(2) . .
O25 Mo3 O12 72.38(18) . .
O17 Mo3 O12 81.69(19) . .
O13 Mo3 O12 68.22(16) . .
C2 C3 C4 119.2(6) . .
C7 O3 Co1 140.6(4) . 2_556
C9 N3 C10 120.3(7) . .
O7 Mo4 O4 106.1(3) . .
O7 Mo4 O24 100.8(2) . .
O4 Mo4 O24 97.1(2) . .
O7 Mo4 O10 99.1(2) . 2_567
O4 Mo4 O10 99.8(2) . 2_567
O24 Mo4 O10 149.1(2) . 2_567
O7 Mo4 O26 93.9(2) . .
O4 Mo4 O26 159.0(2) . .
O24 Mo4 O26 72.21(17) . .
O10 Mo4 O26 83.14(18) 2_567 .
O7 Mo4 O8 160.0(2) . .
O4 Mo4 O8 93.1(2) . .
O24 Mo4 O8 81.90(18) . .
O10 Mo4 O8 71.60(18) 2_567 .
O26 Mo4 O8 67.91(15) . .
C5 C4 C3 118.1(6) . .
C5 C4 C7 125.2(6) . .
C3 C4 C7 116.7(6) . .
Mo4 O4 Co2 166.8(4) . .
O16 Mo5 O15 105.8(3) . .
O16 Mo5 O17 101.7(2) . .
O15 Mo5 O17 98.3(2) . .
O16 Mo5 O14 95.5(2) . .
O15 Mo5 O14 100.4(2) . .
O17 Mo5 O14 150.0(2) . .
O16 Mo5 O13 94.2(2) . .
O15 Mo5 O13 159.4(2) . .
O17 Mo5 O13 72.31(18) . .
O14 Mo5 O13 82.13(19) . .
O16 Mo5 O11 159.0(2) . .
O15 Mo5 O11 93.1(2) . .
O17 Mo5 O11 84.29(18) . .
O14 Mo5 O11 71.46(19) . .
O13 Mo5 O11 68.14(16) . .
N1 C5 C4 123.1(6) . .
N1 C5 C6 114.1(6) . .
C4 C5 C6 122.7(6) . .
O6 Mo6 O5 104.3(3) . .
O6 Mo6 O14 100.8(2) . 2_678
O5 Mo6 O14 98.3(2) . 2_678
O6 Mo6 O25 95.7(2) . .
O5 Mo6 O25 102.8(2) . .
O14 Mo6 O25 149.1(2) 2_678 .
O6 Mo6 O12 163.1(2) . .
O5 Mo6 O12 90.4(2) . .
O14 Mo6 O12 84.9(2) 2_678 .
O25 Mo6 O12 72.64(18) . .
O6 Mo6 O11 98.5(2) . 2_678
O5 Mo6 O11 156.5(2) . 2_678
O14 Mo6 O11 71.69(19) 2_678 2_678
O25 Mo6 O11 80.18(19) . 2_678
O12 Mo6 O11 67.99(16) . 2_678
O2 C6 O1 125.9(6) . .
O2 C6 C5 118.2(6) . .
O1 C6 C5 115.8(5) . .
O3 C7 N2 124.2(6) . .
O3 C7 C4 120.5(6) . .
N2 C7 C4 115.2(6) . .
C9 C8 C12 117.8(6) . .
C9 C8 N2 125.2(6) . .
C12 C8 N2 117.0(6) . .
Al1 O8 Mo2 103.65(17) . 2_567
Al1 O8 Mo4 102.04(18) . .
Mo2 O8 Mo4 92.12(15) 2_567 .
N3 C9 C8 119.4(7) . .
C11 C10 N3 119.3(7) . .
Mo4 O10 Mo2 119.0(2) 2_567 .
Al2 O11 Mo5 102.78(19) . .
Al2 O11 Mo6 102.16(18) . 2_678
Mo5 O11 Mo6 92.10(17) . 2_678
C10 C11 C12 122.4(6) . .
Al2 O12 Mo6 104.9(2) . .
Al2 O12 Mo3 102.42(19) . .
Mo6 O12 Mo3 91.31(15) . .
C11 C12 C8 120.8(7) . .
Al2 O13 Mo3 103.77(19) . .
Al2 O13 Mo5 104.15(18) . .
Mo3 O13 Mo5 92.64(16) . .
Mo6 O14 Mo5 120.8(2) 2_678 .
Mo5 O17 Mo3 116.9(2) . .
Al1 O20 Mo2 103.14(18) . .
Al1 O20 Mo1 103.32(18) . .
Mo2 O20 Mo1 90.62(16) . .
Mo2 O23 Mo1 119.0(2) . .
Mo1 O24 Mo4 118.8(2) . .
Mo3 O25 Mo6 118.0(2) . .
Al1 O26 Mo4 104.6(2) . .
Al1 O26 Mo1 103.91(18) . .
Mo4 O26 Mo1 92.29(15) . .

loop_
_geom_bond_atom_site_label_1
_geom_bond_atom_site_label_2
_geom_bond_distance
_geom_bond_site_symmetry_2
Mo1 O27 1.684(5) .
Mo1 O21 1.707(5) .
Mo1 O24 1.915(5) .
Mo1 O23 1.920(4) .
Mo1 O20 2.327(4) .
Mo1 O26 2.329(4) .
Co1 O2W 2.021(5) .
Co1 O4W 2.026(5) .
Co1 O1 2.078(4) .
Co1 N1 2.135(5) .
Co1 O3 2.193(5) 2_556
Co1 O3W 2.235(5) .
N1 C1 1.325(8) .
N1 C5 1.342(8) .
O1W Co2 2.115(6) .
O1 C6 1.274(8) .
C1 C2 1.395(10) .
Al1 O8 1.888(4) 2_567
Al1 O8 1.888(4) .
Al1 O26 1.895(4) .
Al1 O26 1.895(4) 2_567
Al1 O20 1.916(4) .
Al1 O20 1.916(4) 2_567
Mo2 O18 1.682(5) .
Mo2 O9 1.713(5) .
Mo2 O23 1.901(5) .
Mo2 O10 1.950(5) .
Mo2 O20 2.304(4) .
Mo2 O8 2.315(4) 2_567
Co2 O5W 2.041(5) .
Co2 O5W 2.041(5) 2_557
Co2 O4 2.088(5) 2_557
Co2 O4 2.088(5) .
Co2 O1W 2.115(6) 2_557
C2 C3 1.366(10) .
O2 C6 1.233(7) .
N2 C7 1.347(8) .
N2 C8 1.403(8) .
Al2 O12 1.889(4) 2_678
Al2 O12 1.889(4) .
Al2 O13 1.890(4) 2_678
Al2 O13 1.890(4) .
Al2 O11 1.930(5) 2_678
Al2 O11 1.930(5) .
Mo3 O19 1.705(5) .
Mo3 O22 1.709(5) .
Mo3 O25 1.913(5) .
Mo3 O17 1.948(5) .
Mo3 O13 2.268(4) .
Mo3 O12 2.306(4) .
C3 C4 1.396(9) .
O3 C7 1.234(8) .
O3 Co1 2.193(5) 2_556
N3 C9 1.360(10) .
N3 C10 1.377(10) .
Mo4 O7 1.687(6) .
Mo4 O4 1.708(5) .
Mo4 O24 1.929(5) .
Mo4 O10 1.935(5) 2_567
Mo4 O26 2.257(4) .
Mo4 O8 2.334(4) .
C4 C5 1.363(9) .
C4 C7 1.514(9) .
Mo5 O16 1.691(5) .
Mo5 O15 1.698(5) .
Mo5 O17 1.930(5) .
Mo5 O14 1.939(5) .
Mo5 O13 2.301(5) .
Mo5 O11 2.302(5) .
C5 C6 1.519(8) .
O5 Mo6 1.717(5) .
Mo6 O6 1.710(5) .
Mo6 O14 1.893(5) 2_678
Mo6 O25 1.921(5) .
Mo6 O12 2.289(5) .
Mo6 O11 2.325(4) 2_678
C8 C9 1.379(9) .
C8 C12 1.383(9) .
O8 Mo2 2.315(4) 2_567
C10 C11 1.311(10) .
O10 Mo4 1.935(5) 2_567
O11 Mo6 2.325(4) 2_678
C11 C12 1.319(9) .
O14 Mo6 1.892(5) 2_678

loop_
_platon_squeeze_void_nr
_platon_squeeze_void_average_x
_platon_squeeze_void_average_y
_platon_squeeze_void_average_z
_platon_squeeze_void_volume
_platon_squeeze_void_count_electrons
_platon_squeeze_void_content
1 0.500 1.000 1.000 213 82 ' '
2 0.333 0.400 0.417 7 8 ' '
3 0.667 0.600 0.583 7 8 ' '
